data_7235645
loop_
_publ_author_name
'Banothu, Janardhan'
'Khanapur, Manjulatha'
'Basavoju, Srinivas'
'Bavantula, Rajitha'
'Narra, Muralikrishna'
'Abbagani, Sadanandam'

_publ_section_title
;
 Synthesis, characterization and biological evaluation of fused
 thiazolo[3,2-a]pyrimidine derivatives
;
_journal_issue 44
_journal_name_full 'RSC Advances'
_journal_page_first 22866
_journal_paper_doi 10.1039/c4ra02514h
_journal_volume 4
_journal_year 2014
_chemical_formula_moiety '2(C28 H24 Br N2 O2 S), 3(C2 H4 O2), Br H, Br'
_chemical_formula_sum 'C62 H61 Br4.03 N4 O10 S2'
_chemical_formula_weight 1408.29
_space_group_crystal_system triclinic
_space_group_IT_number 2
_space_group_name_Hall '-P 1'
_space_group_name_H-M_alt 'P -1'
_atom_sites_solution_hydrogens mixed
_audit_creation_method SHELXL-2013
_cell_angle_alpha 87.112(2)
_cell_angle_beta 84.698(2)
_cell_angle_gamma 74.154(2)
_cell_formula_units_Z 2
_cell_length_a 12.9000(12)
_cell_length_b 14.6334(14)
_cell_length_c 16.9440(16)
_cell_measurement_reflns_used 9883
_cell_measurement_temperature 273(2)
_cell_measurement_theta_max 25.85
_cell_measurement_theta_min 2.32
_cell_volume 3062.8(5)
_computing_cell_refinement 'Bruker SMART'
_computing_data_collection 'Bruker SMART'
_computing_data_reduction 'Bruker SMART'
_computing_molecular_graphics X-Seed
_computing_publication_material X-Seed
_computing_structure_refinement 'SHELXL-2013 (Sheldrick, 2013)'
_computing_structure_solution 'SHELXS-2013 (Sheldrick, 2013)'
_diffrn_ambient_temperature 273(2)
_diffrn_measured_fraction_theta_full 0.994
_diffrn_measured_fraction_theta_max 0.984
_diffrn_measurement_device_type 'CCD area detector'
_diffrn_measurement_method 'phi and omega scans'
_diffrn_radiation_type MoK\a
_diffrn_radiation_wavelength 0.71073
_diffrn_reflns_av_R_equivalents 0.0317
_diffrn_reflns_av_unetI/netI 0.0508
_diffrn_reflns_Laue_measured_fraction_full 0.994
_diffrn_reflns_Laue_measured_fraction_max 0.984
_diffrn_reflns_limit_h_max 15
_diffrn_reflns_limit_h_min -15
_diffrn_reflns_limit_k_max 18
_diffrn_reflns_limit_k_min -18
_diffrn_reflns_limit_l_max 20
_diffrn_reflns_limit_l_min -20
_diffrn_reflns_number 27220
_diffrn_reflns_point_group_measured_fraction_full 0.994
_diffrn_reflns_point_group_measured_fraction_max 0.984
_diffrn_reflns_theta_full 25.242
_diffrn_reflns_theta_max 26.079
_diffrn_reflns_theta_min 1.447
_diffrn_source 'sealed tube'
_exptl_absorpt_coefficient_mu 2.776
_exptl_absorpt_correction_type none
_exptl_crystal_colour colorless
_exptl_crystal_density_diffrn 1.527
_exptl_crystal_density_meas 0
_exptl_crystal_description plate
_exptl_crystal_F_000 1428.1
_exptl_crystal_size_max 0.38
_exptl_crystal_size_mid 0.34
_exptl_crystal_size_min 0.22
_refine_diff_density_max 0.506
_refine_diff_density_min -0.586
_refine_diff_density_rms 0.060
_refine_ls_extinction_method none
_refine_ls_goodness_of_fit_ref 1.016
_refine_ls_hydrogen_treatment mixed
_refine_ls_matrix_type full
_refine_ls_number_parameters 773
_refine_ls_number_reflns 11939
_refine_ls_number_restraints 2
_refine_ls_restrained_S_all 1.016
_refine_ls_R_factor_all 0.0845
_refine_ls_R_factor_gt 0.0454
_refine_ls_shift/su_max 2.735
_refine_ls_shift/su_mean 0.004
_refine_ls_structure_factor_coef Fsqd
_refine_ls_weighting_details 'w=1/[\s^2^(Fo^2^)+(0.0550P)^2^+1.0397P] where P=(Fo^2^+2Fc^2^)/3'
_refine_ls_weighting_scheme calc
_refine_ls_wR_factor_gt 0.1059
_refine_ls_wR_factor_ref 0.1218
_reflns_Friedel_coverage 0.000
_reflns_number_gt 7611
_reflns_number_total 11939
_reflns_threshold_expression 'I > 2\s(I)'
_cod_data_source_file c4ra02514h2.cif
_cod_data_source_block shelx
_cod_database_code 7235645

loop_
_space_group_symop_operation_xyz
'x, y, z'
'-x, -y, -z'

loop_
_atom_site_label
_atom_site_type_symbol
_atom_site_fract_x
_atom_site_fract_y
_atom_site_fract_z
_atom_site_U_iso_or_equiv
_atom_site_adp_type
_atom_site_occupancy
_atom_site_site_symmetry_order
_atom_site_calc_flag
_atom_site_refinement_flags_posn
_atom_site_refinement_flags_adp
O8 O 0.8705(5) 0.9701(4) 0.4549(4) 0.167(2) Uani 1 1 d . .
H65 H 0.8912 0.9273 0.4229 0.251 Uiso 1 1 calc R U
C61 C 0.8588(6) 1.1298(5) 0.4680(5) 0.158(3) Uani 1 1 d . .
H61A H 0.8181 1.1225 0.5172 0.237 Uiso 1 1 calc R U
H61C H 0.8164 1.1800 0.4365 0.237 Uiso 1 1 calc R U
H61B H 0.9239 1.1451 0.4787 0.237 Uiso 1 1 calc R U
C62 C 0.8863(7) 1.0419(7) 0.4255(6) 0.160(4) Uani 1 1 d . .
O7 O 0.9390(9) 1.0412(6) 0.3629(5) 0.296(6) Uani 1 1 d . .
O5 O 1.3717(4) 0.8082(3) 1.3942(3) 0.1361(17) Uani 1 1 d . .
O9 O 0.9352(7) 0.8083(5) 0.3560(4) 0.208(3) Uani 1 1 d . .
C60 C 1.0053(9) 0.7935(13) 0.3026(8) 0.222(6) Uani 1 1 d . .
O10 O 1.0522(9) 0.8703(11) 0.2953(6) 0.409(10) Uani 1 1 d . .
H64 H 1.0238 0.9087 0.3298 0.613 Uiso 1 1 calc R U
C59 C 1.0393(10) 0.7226(8) 0.2533(6) 0.260(8) Uani 1 1 d . .
H59A H 1.1035 0.7286 0.2225 0.390 Uiso 1 1 calc R U
H59B H 0.9841 0.7242 0.2185 0.390 Uiso 1 1 calc R U
H10C H 1.0550 0.6634 0.2828 0.390 Uiso 1 1 calc R U
O6 O 1.3269(4) 0.7973(3) 1.2760(2) 0.1345(16) Uani 1 1 d . .
H63 H 1.3511 0.7405 1.2861 0.202 Uiso 1 1 calc R U
C58 C 1.3350(4) 0.8464(4) 1.3362(3) 0.0867(14) Uani 1 1 d . .
C57 C 1.2944(5) 0.9494(4) 1.3258(4) 0.1131(19) Uani 1 1 d . .
H57A H 1.2686 0.9643 1.2741 0.170 Uiso 1 1 calc R U
H57C H 1.3517 0.9784 1.3311 0.170 Uiso 1 1 calc R U
H57B H 1.2363 0.9732 1.3655 0.170 Uiso 1 1 calc R U
Br1A Br 0.93439(18) 0.7813(2) 0.75301(17) 0.0974(14) Uani 0.78(2) 1 d D .
Br2A Br 1.5038(2) 0.89678(18) 1.10909(19) 0.1200(16) Uani 0.86(2) 1 d D .
H2 H 0.421(2) 0.600(2) 0.4216(18) 0.033(9) Uiso 1 1 d . .
H62B H 1.1146(18) 0.4310(17) 0.7371(12) -0.001(6) Uiso 1 1 d . .
H62A H 1.110(3) 0.498(3) 0.856(2) 0.053(11) Uiso 1 1 d . .
Br4 Br 0.41309(3) 0.56196(3) 0.27643(2) 0.06100(14) Uani 1 1 d . .
Br1 Br 0.9351(4) 0.7747(5) 0.7576(3) 0.043(2) Uani 0.24(2) 1 d D .
Br3 Br 1.17273(5) 0.37056(4) 0.76373(3) 0.0939(2) Uani 1 1 d . .
Br2 Br 1.4990(6) 0.8991(6) 1.1153(4) 0.051(4) Uani 0.15(2) 1 d D .
S1 S 0.61973(7) 0.62025(7) 0.37782(5) 0.0470(2) Uani 1 1 d . .
S2 S 1.32860(8) 0.47813(8) 0.84994(6) 0.0607(3) Uani 1 1 d . .
N4 N 1.1140(2) 0.5390(2) 0.88827(18) 0.0503(8) Uani 1 1 d . .
N2 N 0.4373(2) 0.6086(2) 0.46456(17) 0.0429(7) Uani 1 1 d . .
N1 N 0.5724(2) 0.65072(18) 0.52551(15) 0.0389(6) Uani 1 1 d . .
N3 N 1.2287(2) 0.61615(19) 0.93809(15) 0.0403(6) Uani 1 1 d . .
C15 C 0.7363(3) 0.6909(2) 0.57016(19) 0.0419(8) Uani 1 1 d . .
C25 C 0.5036(3) 0.8854(3) 0.7225(2) 0.0474(9) Uani 1 1 d . .
C50 C 1.1430(3) 0.8119(3) 0.8742(2) 0.0554(10) Uani 1 1 d . .
H50 H 1.1417 0.7676 0.8370 0.066 Uiso 1 1 calc R U
C11 C 0.2579(3) 0.6128(2) 0.5302(2) 0.0467(9) Uani 1 1 d . .
C14 C 0.5335(3) 0.6263(2) 0.46192(18) 0.0377(7) Uani 1 1 d . .
C42 C 1.2115(3) 0.5480(2) 0.89537(19) 0.0429(8) Uani 1 1 d . .
C24 C 0.4536(3) 0.9608(3) 0.6743(2) 0.0489(9) Uani 1 1 d . .
C41 C 1.0217(3) 0.5999(2) 0.92855(19) 0.0442(8) Uani 1 1 d . .
C2 C 0.6762(3) 0.6648(2) 0.50879(19) 0.0413(8) Uani 1 1 d . .
O2 O 0.4364(2) 1.04856(18) 0.70358(16) 0.0675(8) Uani 1 1 d . .
O1 O 0.5298(2) 0.90879(19) 0.79429(15) 0.0666(8) Uani 1 1 d . .
C26 C 0.5225(3) 0.7932(2) 0.69843(19) 0.0441(8) Uani 1 1 d . .
H26 H 0.5554 0.7431 0.7315 0.053 Uiso 1 1 calc R U
C31 C 1.1404(3) 0.6878(2) 0.98165(19) 0.0410(8) Uani 1 1 d . .
H31 H 1.1533 0.6814 1.0380 0.049 Uiso 1 1 calc R U
C46 C 1.4522(3) 0.8108(3) 1.0553(3) 0.0632(11) Uani 1 1 d . .
C49 C 1.1412(3) 0.7870(2) 0.9535(2) 0.0432(8) Uani 1 1 d . .
C18 C 0.8536(3) 0.7435(3) 0.6791(2) 0.0507(9) Uani 1 1 d . .
C3 C 0.5067(3) 0.6723(2) 0.60315(18) 0.0397(8) Uani 1 1 d . .
H3 H 0.5453 0.6303 0.6441 0.048 Uiso 1 1 calc R U
C21 C 0.4932(3) 0.7743(2) 0.62526(19) 0.0402(8) Uani 1 1 d . .
C23 C 0.4256(3) 0.9414(3) 0.6010(2) 0.0555(10) Uani 1 1 d . .
H23 H 0.3933 0.9912 0.5674 0.067 Uiso 1 1 calc R U
C12 C 0.3993(3) 0.6524(2) 0.59946(19) 0.0430(8) Uani 1 1 d . .
C13 C 0.3669(3) 0.6256(2) 0.53408(19) 0.0422(8) Uani 1 1 d . .
C43 C 1.3761(3) 0.6850(3) 0.9776(2) 0.0465(9) Uani 1 1 d . .
C37 C 0.9041(3) 0.5094(3) 0.8755(3) 0.0633(11) Uani 1 1 d . .
H37 H 0.9652 0.4671 0.8519 0.076 Uiso 1 1 calc R U
C1 C 0.7117(3) 0.6498(2) 0.4331(2) 0.0470(9) Uani 1 1 d . .
H1 H 0.7792 0.6547 0.4119 0.056 Uiso 1 1 calc R U
C17 C 0.8179(3) 0.6638(3) 0.6942(2) 0.0540(9) Uani 1 1 d . .
H17 H 0.8330 0.6278 0.7407 0.065 Uiso 1 1 calc R U
C40 C 1.0336(3) 0.6676(2) 0.9730(2) 0.0443(8) Uani 1 1 d . .
C4 C 0.3245(3) 0.6714(3) 0.6734(2) 0.0592(10) Uani 1 1 d . .
H4B H 0.2880 0.7388 0.6750 0.071 Uiso 1 1 calc R U
H4A H 0.3666 0.6550 0.7191 0.071 Uiso 1 1 calc R U
O3 O 1.1479(3) 1.0142(2) 1.0344(2) 0.0880(10) Uani 1 1 d . .
C9 C 0.2155(3) 0.6035(3) 0.4601(2) 0.0601(10) Uani 1 1 d . .
H9 H 0.2570 0.6043 0.4123 0.072 Uiso 1 1 calc R U
C5 C 0.2413(3) 0.6164(3) 0.6786(2) 0.0627(11) Uani 1 1 d . .
H5A H 0.2739 0.5524 0.6979 0.075 Uiso 1 1 calc R U
H5B H 0.1828 0.6457 0.7173 0.075 Uiso 1 1 calc R U
C38 C 0.8243(3) 0.6455(3) 0.9551(2) 0.0602(10) Uani 1 1 d . .
C53 C 1.1452(3) 0.9446(3) 0.9847(3) 0.0608(11) Uani 1 1 d . .
C54 C 1.1415(3) 0.8545(3) 1.0088(2) 0.0508(9) Uani 1 1 d . .
H54 H 1.1393 0.8383 1.0625 0.061 Uiso 1 1 calc R U
C19 C 0.8341(3) 0.7966(3) 0.6109(2) 0.0556(10) Uani 1 1 d . .
H19 H 0.8600 0.8498 0.6012 0.067 Uiso 1 1 calc R U
C29 C 1.3995(3) 0.5458(3) 0.8903(2) 0.0614(11) Uani 1 1 d . .
H29 H 1.4740 0.5347 0.8814 0.074 Uiso 1 1 calc R U
C47 C 1.4301(3) 0.7345(3) 1.0961(2) 0.0664(11) Uani 1 1 d . .
H47 H 1.4415 0.7246 1.1496 0.080 Uiso 1 1 calc R U
C39 C 0.9163(3) 0.5827(3) 0.9189(2) 0.0473(9) Uani 1 1 d . .
C22 C 0.4454(3) 0.8486(3) 0.5774(2) 0.0498(9) Uani 1 1 d . .
H22 H 0.4259 0.8368 0.5282 0.060 Uiso 1 1 calc R U
O4A O 1.1501(4) 1.0597(2) 0.8842(3) 0.1288(17) Uani 1 1 d . .
C45 C 1.4362(3) 0.8262(3) 0.9768(3) 0.0634(11) Uani 1 1 d . .
H45 H 1.4493 0.8796 0.9501 0.076 Uiso 1 1 calc R U
C16 C 0.7589(3) 0.6376(3) 0.6392(2) 0.0495(9) Uani 1 1 d . .
H16 H 0.7343 0.5836 0.6489 0.059 Uiso 1 1 calc R U
C6 C 0.0934(3) 0.5985(3) 0.6010(3) 0.0688(12) Uani 1 1 d . .
H6 H 0.0524 0.5950 0.6486 0.083 Uiso 1 1 calc R U
C36 C 0.8037(4) 0.4973(3) 0.8662(3) 0.0797(14) Uani 1 1 d . .
H36 H 0.7966 0.4484 0.8360 0.096 Uiso 1 1 calc R U
C30 C 1.3388(3) 0.6147(3) 0.9348(2) 0.0477(9) Uani 1 1 d . .
C44 C 1.4003(3) 0.7616(3) 0.9372(2) 0.0588(10) Uani 1 1 d . .
H44 H 1.3925 0.7700 0.8831 0.071 Uiso 1 1 calc R U
C20 C 0.7751(3) 0.7699(3) 0.5564(2) 0.0518(9) Uani 1 1 d . .
H20 H 0.7613 0.8057 0.5098 0.062 Uiso 1 1 calc R U
C10 C 0.1950(3) 0.6109(3) 0.6022(2) 0.0531(10) Uani 1 1 d . .
C32 C 0.9385(3) 0.7284(3) 1.0207(3) 0.0766(14) Uani 1 1 d . .
H32A H 0.9429 0.7072 1.0757 0.092 Uiso 1 1 calc R U
H32B H 0.9444 0.7931 1.0175 0.092 Uiso 1 1 calc R U
C34 C 0.7242(3) 0.6316(4) 0.9464(3) 0.0779(13) Uani 1 1 d . .
H34 H 0.6625 0.6723 0.9709 0.093 Uiso 1 1 calc R U
C48 C 1.3906(3) 0.6722(3) 1.0571(2) 0.0559(10) Uani 1 1 d . .
H48 H 1.3736 0.6211 1.0849 0.067 Uiso 1 1 calc R U
C7 C 0.0511(3) 0.5911(3) 0.5305(3) 0.0771(14) Uani 1 1 d . .
H7 H -0.0188 0.5847 0.5308 0.093 Uiso 1 1 calc R U
C51 C 1.1467(4) 0.9028(3) 0.8494(3) 0.0704(12) Uani 1 1 d . .
H51 H 1.1480 0.9193 0.7957 0.084 Uiso 1 1 calc R U
C27 C 0.6247(4) 0.8537(3) 0.8231(3) 0.0775(13) Uani 1 1 d . .
H27A H 0.6327 0.8761 0.8739 0.116 Uiso 1 1 calc R U
H27B H 0.6850 0.8581 0.7869 0.116 Uiso 1 1 calc R U
H27C H 0.6222 0.7887 0.8285 0.116 Uiso 1 1 calc R U
C8 C 0.1118(3) 0.5931(3) 0.4602(3) 0.0769(13) Uani 1 1 d . .
H8 H 0.0837 0.5876 0.4126 0.092 Uiso 1 1 calc R U
C55 C 1.1537(5) 0.9895(4) 1.1163(3) 0.1009(18) Uani 1 1 d . .
H55A H 1.1586 1.0431 1.1446 0.151 Uiso 1 1 calc R U
H55B H 1.2164 0.9374 1.1233 0.151 Uiso 1 1 calc R U
H55C H 1.0900 0.9713 1.1363 0.151 Uiso 1 1 calc R U
C52 C 1.1485(4) 0.9693(3) 0.9043(3) 0.0713(12) Uani 1 1 d . .
C35 C 0.7143(4) 0.5595(4) 0.9027(3) 0.0876(16) Uani 1 1 d . .
H35 H 0.6459 0.5520 0.8975 0.105 Uiso 1 1 calc R U
C28 C 0.3806(4) 1.1276(3) 0.6581(3) 0.0849(14) Uani 1 1 d . .
H28A H 0.3754 1.1851 0.6850 0.127 Uiso 1 1 calc R U
H28B H 0.3093 1.1224 0.6516 0.127 Uiso 1 1 calc R U
H28C H 0.4192 1.1288 0.6071 0.127 Uiso 1 1 calc R U
C33 C 0.8356(4) 0.7291(4) 0.9984(3) 0.1008(18) Uani 1 1 d . .
H33B H 0.8104 0.7855 0.9654 0.121 Uiso 1 1 calc R U
H33A H 0.7867 0.7360 1.0462 0.121 Uiso 1 1 calc R U
C56 C 1.2128(6) 1.0794(4) 0.8278(5) 0.151(3) Uani 1 1 d . .
H56B H 1.2013 1.1470 0.8231 0.227 Uiso 1 1 calc R U
H56A H 1.1980 1.0562 0.7792 0.227 Uiso 1 1 calc R U
H56C H 1.2865 1.0498 0.8383 0.227 Uiso 1 1 calc R U

loop_
_atom_site_aniso_label
_atom_site_aniso_U_11
_atom_site_aniso_U_22
_atom_site_aniso_U_33
_atom_site_aniso_U_23
_atom_site_aniso_U_13
_atom_site_aniso_U_12
O8 0.174(5) 0.128(4) 0.190(5) 0.027(4) -0.011(4) -0.032(4)
C61 0.135(6) 0.095(6) 0.227(9) 0.014(6) -0.018(6) -0.004(5)
C62 0.138(7) 0.125(8) 0.177(9) 0.073(7) 0.007(6) 0.011(6)
O7 0.436(14) 0.200(8) 0.189(7) 0.027(6) 0.121(8) -0.033(8)
O5 0.197(5) 0.093(3) 0.106(3) -0.005(3) -0.054(3) -0.003(3)
O9 0.226(7) 0.175(6) 0.201(7) 0.013(5) 0.042(6) -0.041(5)
C60 0.122(8) 0.36(2) 0.172(11) 0.040(13) -0.017(7) -0.054(11)
O10 0.346(14) 0.74(3) 0.270(11) -0.188(14) 0.098(9) -0.369(18)
C59 0.328(17) 0.227(12) 0.135(8) -0.082(8) -0.035(8) 0.096(11)
O6 0.217(5) 0.087(3) 0.086(3) -0.012(2) -0.026(3) -0.010(3)
C58 0.090(4) 0.087(4) 0.079(4) -0.005(3) -0.008(3) -0.016(3)
C57 0.129(5) 0.057(4) 0.146(5) 0.000(3) -0.024(4) -0.009(3)
Br1A 0.0812(17) 0.112(2) 0.103(2) -0.0463(12) -0.0226(10) -0.0203(11)
Br2A 0.129(2) 0.1031(18) 0.148(2) -0.0471(12) -0.0242(11) -0.0527(12)
Br4 0.0712(3) 0.0605(3) 0.0512(2) -0.01262(19) -0.00315(18) -0.0162(2)
Br1 0.030(3) 0.068(3) 0.033(3) -0.0164(19) -0.0137(14) -0.0106(18)
Br3 0.1302(5) 0.0919(4) 0.0752(3) -0.0445(3) 0.0371(3) -0.0639(4)
Br2 0.063(5) 0.059(5) 0.050(5) -0.029(2) -0.005(2) -0.044(3)
S1 0.0489(5) 0.0495(6) 0.0427(5) -0.0134(4) 0.0030(4) -0.0131(4)
S2 0.0512(6) 0.0579(7) 0.0692(6) -0.0299(5) 0.0007(5) -0.0055(5)
N4 0.0496(19) 0.050(2) 0.0554(19) -0.0202(16) -0.0043(14) -0.0162(15)
N2 0.0442(17) 0.0446(19) 0.0400(17) -0.0093(14) -0.0036(14) -0.0108(14)
N1 0.0377(15) 0.0358(16) 0.0424(15) -0.0074(12) -0.0026(12) -0.0077(12)
N3 0.0394(15) 0.0376(16) 0.0424(15) -0.0100(13) -0.0045(12) -0.0060(13)
C15 0.0363(18) 0.043(2) 0.0456(19) -0.0087(16) 0.0002(15) -0.0088(16)
C25 0.052(2) 0.047(2) 0.0433(19) -0.0111(17) -0.0043(16) -0.0109(18)
C50 0.061(2) 0.050(2) 0.054(2) -0.0085(19) -0.0055(18) -0.010(2)
C11 0.041(2) 0.034(2) 0.063(2) -0.0115(17) 0.0007(17) -0.0075(16)
C14 0.0411(19) 0.0278(18) 0.0412(18) -0.0053(14) -0.0012(14) -0.0040(15)
C42 0.046(2) 0.041(2) 0.0417(18) -0.0078(16) -0.0073(15) -0.0087(16)
C24 0.054(2) 0.037(2) 0.056(2) -0.0083(18) -0.0029(17) -0.0121(18)
C41 0.044(2) 0.045(2) 0.0439(19) 0.0001(16) -0.0023(15) -0.0124(17)
C2 0.0408(19) 0.036(2) 0.0455(19) -0.0034(15) -0.0039(15) -0.0075(15)
O2 0.089(2) 0.0340(16) 0.0759(18) -0.0149(14) -0.0111(15) -0.0069(14)
O1 0.0774(19) 0.0598(18) 0.0567(16) -0.0271(13) -0.0190(14) 0.0006(15)
C26 0.049(2) 0.041(2) 0.0395(18) -0.0075(16) -0.0053(15) -0.0057(17)
C31 0.0424(19) 0.037(2) 0.0394(18) -0.0093(15) -0.0018(15) -0.0033(15)
C46 0.055(2) 0.061(3) 0.078(3) -0.027(2) -0.002(2) -0.020(2)
C49 0.0391(19) 0.040(2) 0.050(2) -0.0089(16) -0.0010(15) -0.0087(16)
C18 0.039(2) 0.057(3) 0.055(2) -0.0179(19) -0.0057(17) -0.0073(18)
C3 0.0443(19) 0.039(2) 0.0345(17) -0.0053(15) -0.0006(14) -0.0088(16)
C21 0.0400(18) 0.038(2) 0.0412(18) -0.0066(16) 0.0005(15) -0.0088(16)
C23 0.072(3) 0.035(2) 0.057(2) 0.0029(18) -0.0118(19) -0.0082(19)
C12 0.048(2) 0.0326(19) 0.0459(19) -0.0059(15) 0.0022(15) -0.0078(16)
C13 0.0427(19) 0.0328(19) 0.048(2) -0.0056(15) 0.0017(15) -0.0061(15)
C43 0.0340(18) 0.050(2) 0.055(2) -0.0111(18) -0.0051(16) -0.0081(17)
C37 0.060(3) 0.052(3) 0.083(3) 0.004(2) -0.020(2) -0.021(2)
C1 0.0422(19) 0.047(2) 0.052(2) -0.0103(17) -0.0001(16) -0.0129(17)
C17 0.048(2) 0.060(3) 0.050(2) -0.0048(19) -0.0057(17) -0.0061(19)
C40 0.0410(19) 0.039(2) 0.051(2) -0.0025(16) -0.0023(15) -0.0070(16)
C4 0.063(2) 0.067(3) 0.050(2) -0.0177(19) 0.0107(18) -0.023(2)
O3 0.104(2) 0.0500(19) 0.115(3) -0.0344(18) 0.013(2) -0.0295(18)
C9 0.049(2) 0.063(3) 0.072(3) -0.015(2) -0.0006(19) -0.019(2)
C5 0.061(2) 0.064(3) 0.061(2) -0.018(2) 0.0167(19) -0.018(2)
C38 0.049(2) 0.060(3) 0.071(3) 0.008(2) -0.003(2) -0.016(2)
C53 0.058(2) 0.042(2) 0.083(3) -0.017(2) 0.011(2) -0.0156(19)
C54 0.050(2) 0.047(2) 0.055(2) -0.0134(18) -0.0001(17) -0.0114(18)
C19 0.050(2) 0.047(2) 0.073(3) -0.009(2) -0.0062(19) -0.0161(19)
C29 0.043(2) 0.066(3) 0.074(3) -0.025(2) -0.0026(19) -0.010(2)
C47 0.079(3) 0.066(3) 0.057(2) -0.014(2) -0.018(2) -0.019(2)
C39 0.045(2) 0.048(2) 0.050(2) 0.0105(17) -0.0077(16) -0.0146(18)
C22 0.062(2) 0.043(2) 0.045(2) -0.0057(18) -0.0093(17) -0.0127(19)
O4A 0.164(4) 0.042(2) 0.160(4) -0.002(2) 0.077(3) -0.024(2)
C45 0.056(2) 0.058(3) 0.080(3) -0.006(2) 0.000(2) -0.024(2)
C16 0.046(2) 0.046(2) 0.055(2) -0.0038(18) -0.0033(17) -0.0112(17)
C6 0.051(2) 0.065(3) 0.088(3) -0.028(2) 0.019(2) -0.016(2)
C36 0.072(3) 0.059(3) 0.118(4) 0.007(3) -0.027(3) -0.030(3)
C30 0.0390(19) 0.050(2) 0.052(2) -0.0085(18) -0.0082(16) -0.0059(17)
C44 0.055(2) 0.070(3) 0.056(2) -0.002(2) -0.0051(18) -0.024(2)
C20 0.053(2) 0.050(2) 0.055(2) 0.0002(18) -0.0093(17) -0.0158(19)
C10 0.042(2) 0.041(2) 0.074(3) -0.0171(19) 0.0091(18) -0.0095(17)
C32 0.050(2) 0.058(3) 0.118(4) -0.034(3) 0.021(2) -0.012(2)
C34 0.046(2) 0.079(3) 0.108(4) 0.020(3) -0.009(2) -0.021(2)
C48 0.062(2) 0.050(2) 0.059(2) -0.0034(19) -0.0112(19) -0.016(2)
C7 0.041(2) 0.076(3) 0.116(4) -0.031(3) 0.011(3) -0.018(2)
C51 0.083(3) 0.053(3) 0.064(3) 0.007(2) 0.007(2) -0.005(2)
C27 0.070(3) 0.093(4) 0.063(3) -0.021(2) -0.019(2) -0.004(3)
C8 0.057(3) 0.079(3) 0.100(4) -0.019(3) -0.015(3) -0.022(2)
C55 0.124(5) 0.082(4) 0.098(4) -0.049(3) -0.013(3) -0.023(3)
C52 0.072(3) 0.039(3) 0.095(3) -0.002(2) 0.019(2) -0.012(2)
C35 0.059(3) 0.080(4) 0.136(5) 0.035(3) -0.033(3) -0.040(3)
C28 0.115(4) 0.038(3) 0.095(3) -0.007(2) -0.003(3) -0.010(3)
C33 0.049(3) 0.119(5) 0.128(4) -0.056(4) 0.002(3) -0.007(3)
C56 0.183(7) 0.072(4) 0.189(7) 0.010(4) 0.069(6) -0.048(4)

loop_
_atom_type_symbol
_atom_type_description
_atom_type_scat_dispersion_real
_atom_type_scat_dispersion_imag
_atom_type_scat_source
C C 0.0033 0.0016 'International Tables Vol C Tables 4.2.6.8 and 6.1.1.4'
H H 0.0000 0.0000 'International Tables Vol C Tables 4.2.6.8 and 6.1.1.4'
Br Br -0.2901 2.4595 'International Tables Vol C Tables 4.2.6.8 and 6.1.1.4'
N N 0.0061 0.0033 'International Tables Vol C Tables 4.2.6.8 and 6.1.1.4'
O O 0.0106 0.0060 'International Tables Vol C Tables 4.2.6.8 and 6.1.1.4'
S S 0.1246 0.1234 'International Tables Vol C Tables 4.2.6.8 and 6.1.1.4'
Na Na 0.0362 0.0249 'International Tables Vol C Tables 4.2.6.8 and 6.1.1.4'
Ca Ca 0.2262 0.3064 'International Tables Vol C Tables 4.2.6.8 and 6.1.1.4'

loop_
_geom_angle_atom_site_label_1
_geom_angle_atom_site_label_2
_geom_angle_atom_site_label_3
_geom_angle
C62 O8 H65 109.5
C62 C61 H61A 109.5
C62 C61 H61C 109.5
H61A C61 H61C 109.5
C62 C61 H61B 109.5
H61A C61 H61B 109.5
H61C C61 H61B 109.5
O8 C62 O7 121.0(12)
O8 C62 C61 122.3(10)
O7 C62 C61 116.1(10)
O9 C60 C59 131.3(18)
O9 C60 O10 108.7(16)
C59 C60 O10 120.0(13)
C60 O10 H64 109.5
C60 C59 H59A 109.5
C60 C59 H59B 109.5
H59A C59 H59B 109.5
C60 C59 H10C 109.5
H59A C59 H10C 109.5
H59B C59 H10C 109.5
C58 O6 H63 109.5
O5 C58 O6 120.8(6)
O5 C58 C57 124.0(5)
O6 C58 C57 115.1(5)
C58 C57 H57A 109.5
C58 C57 H57C 109.5
H57A C57 H57C 109.5
C58 C57 H57B 109.5
H57A C57 H57B 109.5
H57C C57 H57B 109.5
C14 S1 C1 89.15(16)
C42 S2 C29 89.10(17)
C42 N4 C41 120.9(3)
C42 N4 H62A 116(2)
C41 N4 H62A 123(2)
C14 N2 C13 120.1(3)
C14 N2 H2 113(2)
C13 N2 H2 126(2)
C14 N1 C2 112.7(3)
C14 N1 C3 122.9(3)
C2 N1 C3 124.0(2)
C42 N3 C30 112.7(3)
C42 N3 C31 123.4(3)
C30 N3 C31 123.9(3)
C20 C15 C16 118.8(3)
C20 C15 C2 118.5(3)
C16 C15 C2 122.7(3)
O1 C25 C26 123.7(3)
O1 C25 C24 116.0(3)
C26 C25 C24 120.2(3)
C49 C50 C51 120.2(4)
C49 C50 H50 119.9
C51 C50 H50 119.9
C9 C11 C10 119.3(3)
C9 C11 C13 123.4(3)
C10 C11 C13 117.3(3)
N2 C14 N1 122.7(3)
N2 C14 S1 124.2(2)
N1 C14 S1 113.1(2)
N4 C42 N3 122.4(3)
N4 C42 S2 124.9(3)
N3 C42 S2 112.6(2)
O2 C24 C25 116.1(3)
O2 C24 C23 125.4(3)
C25 C24 C23 118.5(3)
C40 C41 N4 119.5(3)
C40 C41 C39 123.5(3)
N4 C41 C39 117.0(3)
C1 C2 N1 111.8(3)
C1 C2 C15 125.7(3)
N1 C2 C15 122.5(3)
C24 O2 C28 118.1(3)
C25 O1 C27 117.6(3)
C25 C26 C21 120.9(3)
C25 C26 H26 119.6
C21 C26 H26 119.6
N3 C31 C40 109.6(3)
N3 C31 C49 110.6(3)
C40 C31 C49 112.3(3)
N3 C31 H31 108.0
C40 C31 H31 108.0
C49 C31 H31 108.0
C45 C46 C47 121.1(4)
C45 C46 Br2A 119.7(4)
C47 C46 Br2A 119.2(3)
C45 C46 Br2 121.8(4)
C47 C46 Br2 117.0(4)
Br2A C46 Br2 3.2(2)
C50 C49 C54 119.3(3)
C50 C49 C31 121.1(3)
C54 C49 C31 119.6(3)
C19 C18 C17 121.7(3)
C19 C18 Br1A 118.2(3)
C17 C18 Br1A 120.1(3)
C19 C18 Br1 121.7(3)
C17 C18 Br1 116.5(4)
Br1A C18 Br1 3.5(2)
N1 C3 C12 109.9(2)
N1 C3 C21 110.8(3)
C12 C3 C21 111.2(3)
N1 C3 H3 108.3
C12 C3 H3 108.3
C21 C3 H3 108.3
C22 C21 C26 118.8(3)
C22 C21 C3 121.3(3)
C26 C21 C3 119.7(3)
C22 C23 C24 120.6(4)
C22 C23 H23 119.7
C24 C23 H23 119.7
C13 C12 C4 120.5(3)
C13 C12 C3 123.6(3)
C4 C12 C3 115.7(3)
C12 C13 N2 120.2(3)
C12 C13 C11 122.8(3)
N2 C13 C11 117.0(3)
C48 C43 C44 119.1(3)
C48 C43 C30 120.4(3)
C44 C43 C30 120.4(3)
C36 C37 C39 121.7(4)
C36 C37 H37 119.1
C39 C37 H37 119.1
C2 C1 S1 113.3(3)
C2 C1 H1 123.4
S1 C1 H1 123.4
C18 C17 C16 119.0(4)
C18 C17 H17 120.5
C16 C17 H17 120.5
C41 C40 C32 120.5(3)
C41 C40 C31 124.0(3)
C32 C40 C31 115.5(3)
C12 C4 C5 112.8(3)
C12 C4 H4B 109.0
C5 C4 H4B 109.0
C12 C4 H4A 109.0
C5 C4 H4A 109.0
H4B C4 H4A 107.8
C53 O3 C55 117.3(4)
C11 C9 C8 120.7(4)
C11 C9 H9 119.6
C8 C9 H9 119.6
C10 C5 C4 114.3(3)
C10 C5 H5A 108.7
C4 C5 H5A 108.7
C10 C5 H5B 108.7
C4 C5 H5B 108.7
H5A C5 H5B 107.6
C34 C38 C39 118.6(4)
C34 C38 C33 121.6(4)
C39 C38 C33 119.7(3)
O3 C53 C54 124.6(4)
O3 C53 C52 115.6(4)
C54 C53 C52 119.7(4)
C53 C54 C49 120.9(4)
C53 C54 H54 119.6
C49 C54 H54 119.6
C18 C19 C20 118.8(3)
C18 C19 H19 120.6
C20 C19 H19 120.6
C30 C29 S2 114.1(3)
C30 C29 H29 123.0
S2 C29 H29 123.0
C46 C47 C48 119.4(4)
C46 C47 H47 120.3
C48 C47 H47 120.3
C37 C39 C38 119.0(3)
C37 C39 C41 123.6(3)
C38 C39 C41 117.3(3)
C21 C22 C23 120.9(3)
C21 C22 H22 119.6
C23 C22 H22 119.6
C56 O4A C52 122.4(4)
C46 C45 C44 119.3(4)
C46 C45 H45 120.4
C44 C45 H45 120.4
C15 C16 C17 120.6(3)
C15 C16 H16 119.7
C17 C16 H16 119.7
C10 C6 C7 121.2(4)
C10 C6 H6 119.4
C7 C6 H6 119.4
C35 C36 C37 118.3(4)
C35 C36 H36 120.8
C37 C36 H36 120.8
C29 C30 N3 111.5(3)
C29 C30 C43 126.8(3)
N3 C30 C43 121.7(3)
C43 C44 C45 120.4(4)
C43 C44 H44 119.8
C45 C44 H44 119.8
C15 C20 C19 121.1(4)
C15 C20 H20 119.5
C19 C20 H20 119.5
C6 C10 C11 119.0(4)
C6 C10 C5 120.9(4)
C11 C10 C5 120.0(3)
C33 C32 C40 116.3(4)
C33 C32 H32A 108.2
C40 C32 H32A 108.2
C33 C32 H32B 108.2
C40 C32 H32B 108.2
H32A C32 H32B 107.4
C35 C34 C38 121.2(5)
C35 C34 H34 119.4
C38 C34 H34 119.4
C43 C48 C47 120.6(4)
C43 C48 H48 119.7
C47 C48 H48 119.7
C8 C7 C6 120.0(4)
C8 C7 H7 120.0
C6 C7 H7 120.0
C52 C51 C50 120.4(4)
C52 C51 H51 119.8
C50 C51 H51 119.8
O1 C27 H27A 109.5
O1 C27 H27B 109.5
H27A C27 H27B 109.5
O1 C27 H27C 109.5
H27A C27 H27C 109.5
H27B C27 H27C 109.5
C7 C8 C9 119.7(4)
C7 C8 H8 120.1
C9 C8 H8 120.1
O3 C55 H55A 109.5
O3 C55 H55B 109.5
H55A C55 H55B 109.5
O3 C55 H55C 109.5
H55A C55 H55C 109.5
H55B C55 H55C 109.5
O4A C52 C51 123.4(5)
O4A C52 C53 117.0(4)
C51 C52 C53 119.6(4)
C34 C35 C36 121.1(4)
C34 C35 H35 119.5
C36 C35 H35 119.5
O2 C28 H28A 109.5
O2 C28 H28B 109.5
H28A C28 H28B 109.5
O2 C28 H28C 109.5
H28A C28 H28C 109.5
H28B C28 H28C 109.5
C32 C33 C38 118.7(4)
C32 C33 H33B 107.6
C38 C33 H33B 107.6
C32 C33 H33A 107.6
C38 C33 H33A 107.6
H33B C33 H33A 107.1
O4A C56 H56B 109.5
O4A C56 H56A 109.5
H56B C56 H56A 109.5
O4A C56 H56C 109.5
H56B C56 H56C 109.5
H56A C56 H56C 109.5

loop_
_geom_bond_atom_site_label_1
_geom_bond_atom_site_label_2
_geom_bond_distance
O8 C62 1.199(9)
O8 H65 0.8200
C61 C62 1.448(12)
C61 H61A 0.9600
C61 H61C 0.9600
C61 H61B 0.9600
C62 O7 1.206(10)
O5 C58 1.179(6)
O9 C60 1.203(12)
C60 C59 1.318(17)
C60 O10 1.410(17)
O10 H64 0.8200
C59 H59A 0.9600
C59 H59B 0.9600
C59 H10C 0.9600
O6 C58 1.305(6)
O6 H63 0.8200
C58 C57 1.462(7)
C57 H57A 0.9600
C57 H57C 0.9600
C57 H57B 0.9600
Br1A C18 1.894(4)
Br2A C46 1.882(4)
Br1 C18 1.915(6)
Br3 H62B 1.10(2)
Br2 C46 1.934(7)
S1 C14 1.716(3)
S1 C1 1.731(3)
S2 C42 1.715(3)
S2 C29 1.720(4)
N4 C42 1.317(4)
N4 C41 1.418(4)
N4 H62A 0.85(4)
N2 C14 1.331(4)
N2 C13 1.408(4)
N2 H2 0.80(3)
N1 C14 1.334(4)
N1 C2 1.411(4)
N1 C3 1.496(4)
N3 C42 1.339(4)
N3 C30 1.410(4)
N3 C31 1.487(4)
C15 C20 1.380(5)
C15 C16 1.382(5)
C15 C2 1.477(4)
C25 O1 1.375(4)
C25 C26 1.379(5)
C25 C24 1.386(5)
C50 C49 1.375(5)
C50 C51 1.388(5)
C50 H50 0.9300
C11 C9 1.379(5)
C11 C10 1.405(5)
C11 C13 1.477(5)
C24 O2 1.354(4)
C24 C23 1.389(5)
C41 C40 1.324(4)
C41 C39 1.474(5)
C2 C1 1.330(4)
O2 C28 1.417(5)
O1 C27 1.385(5)
C26 C21 1.391(4)
C26 H26 0.9300
C31 C40 1.506(4)
C31 C49 1.507(5)
C31 H31 0.9800
C46 C45 1.362(6)
C46 C47 1.367(6)
C49 C54 1.396(4)
C18 C19 1.363(5)
C18 C17 1.372(5)
C3 C12 1.499(5)
C3 C21 1.517(4)
C3 H3 0.9800
C21 C22 1.363(5)
C23 C22 1.383(5)
C23 H23 0.9300
C12 C13 1.332(4)
C12 C4 1.498(5)
C43 C48 1.374(5)
C43 C44 1.377(5)
C43 C30 1.492(5)
C37 C36 1.378(6)
C37 C39 1.382(5)
C37 H37 0.9300
C1 H1 0.9300
C17 C16 1.385(5)
C17 H17 0.9300
C40 C32 1.497(5)
C4 C5 1.502(5)
C4 H4B 0.9700
C4 H4A 0.9700
O3 C53 1.363(4)
O3 C55 1.419(6)
C9 C8 1.387(5)
C9 H9 0.9300
C5 C10 1.489(5)
C5 H5A 0.9700
C5 H5B 0.9700
C38 C34 1.383(5)
C38 C39 1.399(5)
C38 C33 1.504(6)
C53 C54 1.373(5)
C53 C52 1.392(6)
C54 H54 0.9300
C19 C20 1.383(5)
C19 H19 0.9300
C29 C30 1.317(5)
C29 H29 0.9300
C47 C48 1.379(5)
C47 H47 0.9300
C22 H22 0.9300
O4A C56 1.268(6)
O4A C52 1.355(5)
C45 C44 1.386(5)
C45 H45 0.9300
C16 H16 0.9300
C6 C10 1.373(5)
C6 C7 1.379(6)
C6 H6 0.9300
C36 C35 1.376(7)
C36 H36 0.9300
C44 H44 0.9300
C20 H20 0.9300
C32 C33 1.411(6)
C32 H32A 0.9700
C32 H32B 0.9700
C34 C35 1.360(7)
C34 H34 0.9300
C48 H48 0.9300
C7 C8 1.368(6)
C7 H7 0.9300
C51 C52 1.384(6)
C51 H51 0.9300
C27 H27A 0.9600
C27 H27B 0.9600
C27 H27C 0.9600
C8 H8 0.9300
C55 H55A 0.9600
C55 H55B 0.9600
C55 H55C 0.9600
C35 H35 0.9300
C28 H28A 0.9600
C28 H28B 0.9600
C28 H28C 0.9600
C33 H33B 0.9700
C33 H33A 0.9700
C56 H56B 0.9600
C56 H56A 0.9600
C56 H56C 0.9600
